data_2002995
loop_
_publ_author_name
'Michaelides, O. A.'
'Tsaousis, D.'
'Skoulika, S.'
'Raptopoulou, C. P.'
'Terzis, A.'

_publ_section_title
;
 An Unusual Hydrogen-Bonded Network Associated with Metal-Organic
 Chains: Structure and Crystal Packing of the Coordination Polymer
 [Cd(terephthalate)(H~2~O)~3~].4H~2~O
;
_journal_issue 5
_journal_name_full 'Acta Crystallographica Section B'
_journal_page_first 657
_journal_page_last 662
_journal_paper_doi 10.1107/S0108768197020107
_journal_volume 54
_journal_year 1998
_chemical_formula_analytical '[Cd(terephthalate)(H2O)3].4H2O'
_chemical_formula_structural '[Cd(C8 H4 O4)(H2O)3].4H2O'
_chemical_formula_sum 'C8 H18 Cd O11'
_chemical_formula_weight 402.62
_chemical_name_systematic
;
 ?
;
_space_group_IT_number 54
_symmetry_cell_setting orthorhombic
_symmetry_space_group_name_Hall '-P 2a 2ac'
_symmetry_space_group_name_H-M 'P c c a'
_audit_creation_method SHELXL
_cell_angle_alpha 90.00
_cell_angle_beta 90.00
_cell_angle_gamma 90.00
_cell_formula_units_Z 4
_cell_length_a 7.304(3)
_cell_length_b 9.981(3)
_cell_length_c 19.956(6)
_cell_measurement_reflns_used 25
_cell_measurement_temperature 298
_cell_measurement_theta_max 11.7
_cell_measurement_theta_min 5.4
_cell_volume 1454.8(9)
_computing_cell_refinement 'Program LEAST (UCLA Crystallographic Package; Strouse, 1994)'
_computing_data_collection 'Program COLLECT (UCLA Crystallographic Package; Strouse, 1994)'
_computing_data_reduction 'Program REDUCE (UCLA Crystallographic Package; Strouse, 1994)'
_computing_molecular_graphics ORTEP
_computing_structure_refinement 'SHELXL-93 (Sheldrick, 1993)'
_computing_structure_solution 'SHELXS-86 (Sheldrick, 1990)'
_diffrn_ambient_temperature 298(2)
_diffrn_measurement_device 'Crystal Logic Dual Goniometer'
_diffrn_measurement_method '\q-2\q scan'
_diffrn_radiation_monochromator graphite
_diffrn_radiation_source 'fine-focus sealed tube'
_diffrn_radiation_type MoK\a
_diffrn_radiation_wavelength 0.71073
_diffrn_reflns_av_R_equivalents 0.0147
_diffrn_reflns_av_sigmaI/netI 0.0321
_diffrn_reflns_limit_h_max 8
_diffrn_reflns_limit_h_min 0
_diffrn_reflns_limit_k_max 11
_diffrn_reflns_limit_k_min -11
_diffrn_reflns_limit_l_max 23
_diffrn_reflns_limit_l_min 0
_diffrn_reflns_number 2489
_diffrn_reflns_theta_max 25
_diffrn_reflns_theta_min 2.04
_diffrn_standards_decay_% 2.9
_diffrn_standards_interval_count 97
_diffrn_standards_number 3
_exptl_absorpt_coefficient_mu 1.551
_exptl_absorpt_correction_T_max 1.00
_exptl_absorpt_correction_T_min 0.77
_exptl_absorpt_correction_type ' psi-scan (ABSCOR: UCLA Crystallographic Package; Strouse, 1994)'
_exptl_crystal_colour colorless
_exptl_crystal_density_diffrn 1.838
_exptl_crystal_density_meas 1.81
_exptl_crystal_density_method 'floating method'
_exptl_crystal_description 'plate mounted in capillary'
_exptl_crystal_F_000 808
_exptl_crystal_size_max 0.60
_exptl_crystal_size_mid 0.40
_exptl_crystal_size_min 0.20
_refine_diff_density_max 0.566
_refine_diff_density_min -0.963
_refine_ls_extinction_coef 0.140(3)
_refine_ls_extinction_method SHELXL
_refine_ls_goodness_of_fit_all 1.119
_refine_ls_goodness_of_fit_obs 1.143
_refine_ls_hydrogen_treatment 'See text'
_refine_ls_matrix_type full
_refine_ls_number_parameters 125
_refine_ls_number_reflns 1287
_refine_ls_number_restraints 0
_refine_ls_restrained_S_all 1.119
_refine_ls_restrained_S_obs 1.143
_refine_ls_R_factor_all 0.0303
_refine_ls_R_factor_obs 0.0277
_refine_ls_shift/esd_max -0.073
_refine_ls_shift/esd_mean 0.004
_refine_ls_structure_factor_coef Fsqd
_refine_ls_weighting_details 'w=1/[\s^2^(Fo^2^)+(0.0411P)^2^+0.6313P] where P=(Fo^2^+2Fc^2^)/3'
_refine_ls_weighting_scheme calc
_refine_ls_wR_factor_all 0.0743
_refine_ls_wR_factor_obs 0.0716
_reflns_number_observed 1160
_reflns_number_total 1287
_reflns_observed_criterion I>2\s(I)
_cod_data_source_file hr0036.cif
_cod_data_source_block shel93
_cod_depositor_comments
;
The following automatic conversions were performed:

'_refine_ls_weighting_scheme' value 'calc
w=1/[\s^2^(Fo^2^)+(0.0411P)^2^+0.6313P] where P=(Fo^2^+2Fc^2^)/3' was
changed to 'calc'. New tag '_refine_ls_weighting_details' was
created. The value of the new tag was set to
'w=1/[\s^2^(Fo^2^)+(0.0411P)^2^+0.6313P] where P=(Fo^2^+2Fc^2^)/3'.

Automatic conversion script
Id: cif_fix_values 3143 2015-03-26 13:38:13Z robertas 
;
_cod_original_cell_volume 1454.8(8)
_cod_database_code 2002995
_cod_database_fobs_code 2002995

loop_
_symmetry_equiv_pos_as_xyz
'x, y, z'
'-x+1/2, -y, z'
'-x, y, -z+1/2'
'x+1/2, -y, -z+1/2'
'-x, -y, -z'
'x-1/2, y, -z'
'x, -y, z-1/2'
'-x-1/2, y, z-1/2'

loop_
_atom_site_aniso_label
_atom_site_aniso_U_11
_atom_site_aniso_U_22
_atom_site_aniso_U_33
_atom_site_aniso_U_12
_atom_site_aniso_U_13
_atom_site_aniso_U_23
Cd 0.0294(2) 0.0200(2) 0.0257(2) -0.00523(7) 0.000 0.000
OW1 0.053(6) 0.038(2) 0.034(2) -0.034(3) 0.001(2) -0.010(2)
OW2 0.0369(11) 0.0572(14) 0.0370(11) 0.0095(10) 0.0024(8) 0.0094(8)
O1 0.0391(9) 0.0296(8) 0.0316(8) -0.0054(7) -0.0025(7) -0.0063(7)
O2 0.0434(9) 0.0234(7) 0.0356(9) -0.0095(7) -0.0067(8) -0.0006(6)
C1 0.0210(10) 0.0221(10) 0.0358(11) 0.0004(8) -0.0035(9) -0.0040(9)
C2 0.0206(9) 0.0214(9) 0.0328(10) 0.0001(8) -0.0034(9) -0.0032(8)
C3 0.0318(12) 0.0230(10) 0.0325(12) -0.0029(9) -0.0001(10) 0.0017(9)
C4 0.0332(12) 0.0261(11) 0.0284(12) -0.0024(9) -0.0030(11) -0.0011(9)
OW3 0.0538(11) 0.0513(12) 0.0438(11) 0.0074(11) 0.0126(10) 0.0066(9)
OW4 0.0704(14) 0.0515(12) 0.0450(12) -0.0068(11) -0.0030(11) 0.0014(10)

loop_
_atom_site_label
_atom_site_fract_x
_atom_site_fract_y
_atom_site_fract_z
_atom_site_U_iso_or_equiv
_atom_site_thermal_displace_type
_atom_site_calc_flag
_atom_site_refinement_flags
_atom_site_occupancy
_atom_site_disorder_group
_atom_site_type_symbol
Cd 0.2500 0.0000 0.102151(12) 0.02503(12) Uani d S 1 . Cd
OW1 0.2220(11) -0.0032(10) 0.2152(2) 0.042(2) Uani d P 0.50 . O
OW2 -0.0480(3) 0.0635(2) 0.10108(9) 0.0437(5) Uani d . 1 . O
O1 0.1443(2) -0.2363(2) 0.11871(8) 0.0335(4) Uani d . 1 . O
O2 0.1825(2) -0.15615(15) 0.01717(8) 0.0341(4) Uani d . 1 . O
C1 0.1353(3) -0.2494(2) 0.05565(11) 0.0263(5) Uani d . 1 . C
C2 0.0656(3) -0.3795(2) 0.02666(11) 0.0249(4) Uani d . 1 . C
C3 0.0601(3) -0.3993(2) -0.04228(11) 0.0291(5) Uani d . 1 . C
C4 -0.0046(4) -0.5183(2) -0.06867(13) 0.0292(5) Uani d . 1 . C
OW3 -0.1919(3) -0.1894(2) 0.18597(10) 0.0496(5) Uani d . 1 . O
OW4 -0.3219(4) -0.3747(2) 0.27610(11) 0.0556(5) Uani d . 1 . O
H3 0.104(3) -0.336(2) -0.0706(12) 0.028(6) Uiso d . 1 . H
H4 -0.007(4) -0.531(3) -0.1145(14) 0.033(7) Uiso d . 1 . H
HW2A -0.086(4) 0.096(3) 0.0636(18) 0.063(10) Uiso d . 1 . H
HW2B -0.109(6) 0.099(4) 0.1301(19) 0.068(11) Uiso d . 1 . H
HW3A -0.222(5) -0.260(4) 0.206(2) 0.062(11) Uiso d . 1 . H
HW3B -0.084(6) -0.202(4) 0.164(2) 0.081(12) Uiso d . 1 . H
HW4A -0.317(7) -0.339(4) 0.305(2) 0.077(14) Uiso d . 1 . H

loop_
_atom_type_symbol
_atom_type_description
_atom_type_scat_dispersion_real
_atom_type_scat_dispersion_imag
_atom_type_scat_source
C C 0.0033 0.0016 'International Tables Vol C Tables 4.2.6.8 and 6.1.1.4'
H H 0.0000 0.0000 'International Tables Vol C Tables 4.2.6.8 and 6.1.1.4'
O O 0.0106 0.0060 'International Tables Vol C Tables 4.2.6.8 and 6.1.1.4'
Cd Cd -0.8075 1.2024 'International Tables Vol C Tables 4.2.6.8 and 6.1.1.4'

loop_
_geom_angle_atom_site_label_1
_geom_angle_atom_site_label_2
_geom_angle_atom_site_label_3
_geom_angle_site_symmetry_1
_geom_angle_site_symmetry_3
_geom_angle
_geom_angle_publ_flag
OW1 Cd OW1 . 2 10.5(4) yes
OW1 Cd OW2 . 2 95.3(2) yes
OW1 Cd OW2 2 2 85.8(2) yes
OW1 Cd OW2 . . 85.8(2) yes
OW1 Cd OW2 2 . 95.3(2) yes
OW2 Cd OW2 2 . 178.92(9) yes
OW1 Cd O2 . 2 138.2(3) yes
OW1 Cd O2 2 2 133.5(2) yes
OW2 Cd O2 2 2 88.69(7) yes
OW2 Cd O2 . 2 90.53(7) yes
OW1 Cd O2 . . 133.5(2) yes
OW1 Cd O2 2 . 138.2(3) yes
OW2 Cd O2 2 . 90.53(7) yes
OW2 Cd O2 . . 88.69(7) yes
O2 Cd O2 2 . 87.90(8) yes
OW1 Cd O1 . . 80.1(3) yes
OW1 Cd O1 2 . 84.8(2) yes
OW2 Cd O1 2 . 91.95(7) yes
OW2 Cd O1 . . 88.19(7) yes
O2 Cd O1 2 . 141.53(5) yes
O2 Cd O1 . . 53.64(5) yes
OW1 Cd O1 . 2 84.8(2) yes
OW1 Cd O1 2 2 80.1(3) yes
OW2 Cd O1 2 2 88.19(7) yes
OW2 Cd O1 . 2 91.95(7) yes
O2 Cd O1 2 2 53.64(5) yes
O2 Cd O1 . 2 141.53(5) yes
O1 Cd O1 . 2 164.83(7) yes
OW1 OW1 Cd 2 . 84.8(2) yes
C1 O1 Cd . . 88.98(12) yes
C1 O2 Cd . . 96.20(13) yes
O2 C1 O1 . . 121.1(2) yes
O2 C1 C2 . . 119.7(2) yes
O1 C1 C2 . . 119.1(2) yes
C3 C2 C4 . 5_545 118.8(2) yes
C3 C2 C1 . . 120.7(2) yes
C4 C2 C1 5_545 . 120.5(2) yes
C4 C3 C2 . . 120.6(2) yes
C3 C4 C2 . 5_545 120.6(2) yes

loop_
_geom_bond_atom_site_label_1
_geom_bond_atom_site_label_2
_geom_bond_site_symmetry_2
_geom_bond_distance
_geom_bond_publ_flag
Cd OW1 . 2.266(4) yes
Cd OW1 2 2.266(4) yes
Cd OW2 2 2.267(2) yes
Cd OW2 . 2.267(2) yes
Cd O2 2 2.355(2) yes
Cd O2 . 2.355(2) yes
Cd O1 . 2.504(2) yes
Cd O1 2 2.504(2) yes
OW1 OW1 2 0.41(2) yes
O1 C1 . 1.267(3) yes
O2 C1 . 1.255(3) yes
C1 C2 . 1.510(3) yes
C2 C3 . 1.391(3) yes
C2 C4 5_545 1.394(3) yes
C3 C4 . 1.382(3) yes
C4 C2 5_545 1.394(3) yes
